data_7120936
loop_
_publ_author_name
'Zhou, Peng'
'Wang, Jia-Yin'
'Zhang, Tian-Shu'
'Li, Guigen'
'Hao, Wen-Juan'
'Tu, Shu-Jiang'
'Jiang, Bo'

_publ_section_title
;
 Thiazolium salt-catalyzed C-C triple bond cleavage for accessing
 substituted 1-naphthols via benzannulation.
;
_journal_issue 2
_journal_name_full 'Chemical communications (Cambridge, England)'
_journal_page_first 164
_journal_page_last 167
_journal_paper_doi 10.1039/c7cc08792f
_journal_volume 54
_journal_year 2017
_chemical_formula_sum 'C17 H12 Cl N O2'
_chemical_formula_weight 297.73
_space_group_IT_number 14
_space_group_name_Hall '-P 2ybc'
_space_group_name_H-M_alt 'P 1 21/c 1'
_symmetry_cell_setting monoclinic
_symmetry_space_group_name_Hall '-P 2ybc'
_symmetry_space_group_name_H-M 'P 1 21/c 1'
_atom_sites_solution_hydrogens geom
_atom_sites_solution_primary direct
_atom_sites_solution_secondary difmap
_audit_creation_method SHELXL-97
_audit_update_record
;
2017-06-07 deposited with the CCDC.
2017-11-30 downloaded from the CCDC.
;
_cell_angle_alpha 90.00
_cell_angle_beta 98.868(2)
_cell_angle_gamma 90.00
_cell_formula_units_Z 4
_cell_length_a 9.3531(7)
_cell_length_b 10.7592(9)
_cell_length_c 14.2252(13)
_cell_measurement_reflns_used 945
_cell_measurement_temperature 298(2)
_cell_measurement_theta_max 25.813
_cell_measurement_theta_min 2.899
_cell_volume 1414.4(2)
_computing_cell_refinement 'Bruker SMART'
_computing_data_collection 'Bruker SMART'
_computing_data_reduction 'Bruker SAINT'
_computing_molecular_graphics 'Bruker SHELXTL'
_computing_publication_material 'Bruker SHELXTL'
_computing_structure_refinement 'SHELXL-97 (Sheldrick, 1997)'
_computing_structure_solution 'SHELXS-97 (Sheldrick, 1990)'
_diffrn_ambient_temperature 298(2)
_diffrn_measured_fraction_theta_full 0.989
_diffrn_measured_fraction_theta_max 0.989
_diffrn_measurement_device_type 'CCD area detector'
_diffrn_measurement_method 'phi and omega scans'
_diffrn_radiation_monochromator graphite
_diffrn_radiation_source 'fine-focus sealed tube'
_diffrn_radiation_type MoK\a
_diffrn_radiation_wavelength 0.71073
_diffrn_reflns_av_R_equivalents 0.1055
_diffrn_reflns_av_sigmaI/netI 0.1544
_diffrn_reflns_limit_h_max 10
_diffrn_reflns_limit_h_min -11
_diffrn_reflns_limit_k_max 10
_diffrn_reflns_limit_k_min -12
_diffrn_reflns_limit_l_max 16
_diffrn_reflns_limit_l_min -7
_diffrn_reflns_number 6514
_diffrn_reflns_theta_full 25.02
_diffrn_reflns_theta_max 25.02
_diffrn_reflns_theta_min 2.38
_exptl_absorpt_coefficient_mu 0.273
_exptl_absorpt_correction_T_max 0.9865
_exptl_absorpt_correction_T_min 0.9449
_exptl_absorpt_correction_type multi-scan
_exptl_absorpt_process_details sadabs
_exptl_crystal_colour white
_exptl_crystal_density_diffrn 1.398
_exptl_crystal_density_method 'not measured'
_exptl_crystal_description block
_exptl_crystal_F_000 616
_exptl_crystal_size_max 0.21
_exptl_crystal_size_mid 0.13
_exptl_crystal_size_min 0.05
_refine_diff_density_max 0.247
_refine_diff_density_min -0.250
_refine_diff_density_rms 0.065
_refine_ls_extinction_coef 0.005(2)
_refine_ls_extinction_expression Fc^*^=kFc[1+0.001xFc^2^\l^3^/sin(2\q)]^-1/4^
_refine_ls_extinction_method SHELXL
_refine_ls_goodness_of_fit_ref 1.052
_refine_ls_hydrogen_treatment mixed
_refine_ls_matrix_type full
_refine_ls_number_parameters 192
_refine_ls_number_reflns 2460
_refine_ls_number_restraints 0
_refine_ls_restrained_S_all 1.052
_refine_ls_R_factor_all 0.1916
_refine_ls_R_factor_gt 0.0774
_refine_ls_shift/su_max 0.000
_refine_ls_shift/su_mean 0.000
_refine_ls_structure_factor_coef Fsqd
_refine_ls_weighting_details 'calc w=1/[\s^2^(Fo^2^)+(0.0584P)^2^+0.0000P] where P=(Fo^2^+2Fc^2^)/3'
_refine_ls_weighting_scheme calc
_refine_ls_wR_factor_gt 0.1557
_refine_ls_wR_factor_ref 0.1814
_reflns_number_gt 958
_reflns_number_total 2460
_reflns_threshold_expression >2sigma(I)
_cod_data_source_file c7cc08792f2.cif
_cod_data_source_block 160418a
_cod_depositor_comments
;
The following automatic conversions were performed:

'_symmetry_cell_setting' value 'Monoclinic' changed to 'monoclinic'
according to
/home/data/users/saulius/crontab/automatic-downloads/rss-feeds/RSC/lib/dictionaries/cif_core.dic
dictionary named 'cif_core.dic' version 2.4.2 from 2011-04-26.

Automatic conversion script
Id: cif_fix_values 4973 2017-02-22 13:04:09Z antanas 

 Adding full bibliography for 7120935--7120936.cif.
;
_cod_original_sg_symbol_H-M P2(1)/c
_cod_database_code 7120936

loop_
_symmetry_equiv_pos_as_xyz
'x, y, z'
'-x, y+1/2, -z+1/2'
'-x, -y, -z'
'x, -y-1/2, z-1/2'

loop_
_atom_site_label
_atom_site_type_symbol
_atom_site_fract_x
_atom_site_fract_y
_atom_site_fract_z
_atom_site_U_iso_or_equiv
_atom_site_adp_type
_atom_site_occupancy
_atom_site_symmetry_multiplicity
_atom_site_calc_flag
_atom_site_refinement_flags
Cl1 Cl 1.42929(17) 0.13498(17) 1.05148(13) 0.0803(7) Uani 1 1 d .
N1 N 0.7182(5) 0.2233(5) 0.8021(3) 0.0513(13) Uani 1 1 d .
O1 O 0.6942(4) 0.1448(4) 0.4692(2) 0.0580(12) Uani 1 1 d .
H1 H 0.7281 0.1680 0.4224 0.087 Uiso 1 1 calc R
O2 O 0.8992(5) 0.4917(4) 0.8271(3) 0.0720(14) Uani 1 1 d .
C1 C 0.6182(7) 0.1387(7) 0.8029(5) 0.068(2) Uani 1 1 d .
H1A H 0.5845 0.1252 0.8602 0.081 Uiso 1 1 calc R
C2 C 0.5579(7) 0.0672(6) 0.7258(5) 0.069(2) Uani 1 1 d .
H2 H 0.4878 0.0077 0.7319 0.083 Uiso 1 1 calc R
C3 C 0.6038(6) 0.0865(6) 0.6412(4) 0.0584(18) Uani 1 1 d .
H3 H 0.5657 0.0399 0.5882 0.070 Uiso 1 1 calc R
C4 C 0.7086(6) 0.1767(5) 0.6342(4) 0.0397(15) Uani 1 1 d .
C5 C 0.7690(6) 0.2447(5) 0.7167(4) 0.0415(15) Uani 1 1 d .
C6 C 0.8832(6) 0.3277(5) 0.7139(4) 0.0446(16) Uani 1 1 d .
C7 C 0.9328(6) 0.3509(5) 0.6293(4) 0.0496(16) Uani 1 1 d .
C8 C 0.8676(7) 0.2890(6) 0.5463(4) 0.0509(16) Uani 1 1 d .
H8 H 0.8986 0.3075 0.4888 0.061 Uiso 1 1 calc R
C9 C 0.7621(7) 0.2042(6) 0.5474(4) 0.0492(16) Uani 1 1 d .
C10 C 0.9454(7) 0.3910(6) 0.8032(4) 0.0487(16) Uani 1 1 d .
C11 C 1.0729(6) 0.3326(5) 0.8620(4) 0.0425(15) Uani 1 1 d .
C12 C 1.1304(6) 0.2245(5) 0.8332(4) 0.0519(16) Uani 1 1 d .
H12 H 1.0932 0.1917 0.7740 0.062 Uiso 1 1 calc R
C13 C 1.2426(7) 0.1622(6) 0.8896(5) 0.0589(18) Uani 1 1 d .
H13 H 1.2805 0.0889 0.8691 0.071 Uiso 1 1 calc R
C14 C 1.2962(6) 0.2132(6) 0.9777(5) 0.0503(16) Uani 1 1 d .
C15 C 1.2431(6) 0.3236(6) 1.0081(4) 0.0559(17) Uani 1 1 d .
H15 H 1.2810 0.3571 1.0669 0.067 Uiso 1 1 calc R
C16 C 1.1333(6) 0.3830(6) 0.9498(4) 0.0505(16) Uani 1 1 d .
H16 H 1.0984 0.4582 0.9691 0.061 Uiso 1 1 calc R
C17 C 1.0612(6) 0.4363(6) 0.6261(4) 0.0625(19) Uani 1 1 d .
H17A H 1.0557 0.5056 0.6678 0.094 Uiso 1 1 calc R
H17B H 1.0599 0.4658 0.5623 0.094 Uiso 1 1 calc R
H17C H 1.1493 0.3913 0.6462 0.094 Uiso 1 1 calc R

loop_
_atom_site_aniso_label
_atom_site_aniso_U_11
_atom_site_aniso_U_22
_atom_site_aniso_U_33
_atom_site_aniso_U_23
_atom_site_aniso_U_13
_atom_site_aniso_U_12
Cl1 0.0616(11) 0.0788(14) 0.0946(15) 0.0076(12) -0.0070(10) 0.0036(10)
N1 0.072(3) 0.065(4) 0.019(3) 0.008(3) 0.015(3) 0.011(3)
O1 0.078(3) 0.072(3) 0.025(2) -0.007(2) 0.009(2) 0.000(2)
O2 0.101(3) 0.060(3) 0.056(3) 0.000(2) 0.016(3) 0.020(3)
C1 0.068(4) 0.099(6) 0.041(4) 0.009(4) 0.025(4) -0.032(4)
C2 0.075(5) 0.078(5) 0.056(5) -0.006(4) 0.017(4) -0.013(4)
C3 0.064(4) 0.072(5) 0.041(4) -0.002(4) 0.013(3) -0.006(4)
C4 0.043(3) 0.051(4) 0.027(3) 0.004(3) 0.010(3) 0.001(3)
C5 0.054(4) 0.051(4) 0.022(3) 0.013(3) 0.013(3) 0.001(3)
C6 0.064(4) 0.041(4) 0.031(3) 0.003(3) 0.013(3) 0.005(3)
C7 0.066(4) 0.048(4) 0.039(4) 0.005(3) 0.022(3) 0.002(3)
C8 0.076(4) 0.051(4) 0.027(4) -0.004(3) 0.011(3) 0.011(4)
C9 0.062(4) 0.053(4) 0.032(4) -0.002(3) 0.008(3) 0.001(3)
C10 0.069(4) 0.041(4) 0.043(4) -0.005(3) 0.031(3) 0.000(3)
C11 0.054(4) 0.041(4) 0.035(3) 0.000(3) 0.014(3) 0.001(3)
C12 0.064(4) 0.046(4) 0.044(4) -0.008(3) 0.002(3) 0.006(3)
C13 0.066(4) 0.044(4) 0.068(5) -0.022(4) 0.011(4) -0.004(3)
C14 0.042(4) 0.049(4) 0.061(4) 0.002(4) 0.011(3) 0.004(3)
C15 0.055(4) 0.069(5) 0.046(4) -0.006(4) 0.015(3) -0.009(3)
C16 0.064(4) 0.045(4) 0.042(4) -0.011(3) 0.006(3) -0.012(3)
C17 0.060(4) 0.085(5) 0.049(4) 0.011(4) 0.029(3) -0.010(4)

loop_
_atom_type_symbol
_atom_type_description
_atom_type_scat_dispersion_real
_atom_type_scat_dispersion_imag
_atom_type_scat_source
C C 0.0033 0.0016 'International Tables Vol C Tables 4.2.6.8 and 6.1.1.4'
H H 0.0000 0.0000 'International Tables Vol C Tables 4.2.6.8 and 6.1.1.4'
N N 0.0061 0.0033 'International Tables Vol C Tables 4.2.6.8 and 6.1.1.4'
O O 0.0106 0.0060 'International Tables Vol C Tables 4.2.6.8 and 6.1.1.4'
Cl Cl 0.1484 0.1585 'International Tables Vol C Tables 4.2.6.8 and 6.1.1.4'

loop_
_geom_angle_atom_site_label_1
_geom_angle_atom_site_label_2
_geom_angle_atom_site_label_3
_geom_angle
C1 N1 C5 117.7(5)
C9 O1 H1 109.5
N1 C1 C2 125.8(6)
N1 C1 H1A 117.1
C2 C1 H1A 117.1
C3 C2 C1 118.1(6)
C3 C2 H2 120.9
C1 C2 H2 120.9
C2 C3 C4 119.6(6)
C2 C3 H3 120.2
C4 C3 H3 120.2
C3 C4 C5 119.5(5)
C3 C4 C9 123.3(6)
C5 C4 C9 117.3(5)
N1 C5 C6 119.8(5)
N1 C5 C4 119.3(5)
C6 C5 C4 120.8(5)
C7 C6 C5 120.2(5)
C7 C6 C10 121.7(5)
C5 C6 C10 118.0(5)
C6 C7 C8 119.0(5)
C6 C7 C17 120.7(5)
C8 C7 C17 120.2(5)
C9 C8 C7 122.3(6)
C9 C8 H8 118.9
C7 C8 H8 118.9
C8 C9 O1 124.3(5)
C8 C9 C4 120.2(6)
O1 C9 C4 115.4(5)
O2 C10 C6 122.2(6)
O2 C10 C11 120.1(6)
C6 C10 C11 117.6(5)
C12 C11 C16 118.2(6)
C12 C11 C10 120.6(5)
C16 C11 C10 121.1(5)
C11 C12 C13 122.2(6)
C11 C12 H12 118.9
C13 C12 H12 118.9
C14 C13 C12 117.7(6)
C14 C13 H13 121.1
C12 C13 H13 121.1
C15 C14 C13 121.6(6)
C15 C14 Cl1 119.4(5)
C13 C14 Cl1 118.9(5)
C16 C15 C14 118.8(6)
C16 C15 H15 120.6
C14 C15 H15 120.6
C15 C16 C11 121.3(6)
C15 C16 H16 119.3
C11 C16 H16 119.3
C7 C17 H17A 109.5
C7 C17 H17B 109.5
H17A C17 H17B 109.5
C7 C17 H17C 109.5
H17A C17 H17C 109.5
H17B C17 H17C 109.5

loop_
_geom_bond_atom_site_label_1
_geom_bond_atom_site_label_2
_geom_bond_distance
Cl1 C14 1.719(6)
N1 C1 1.306(7)
N1 C5 1.389(6)
O1 C9 1.353(6)
O1 H1 0.8200
O2 C10 1.233(6)
C1 C2 1.386(8)
C1 H1A 0.9300
C2 C3 1.354(7)
C2 H2 0.9300
C3 C4 1.393(7)
C3 H3 0.9300
C4 C5 1.425(7)
C4 C9 1.433(7)
C5 C6 1.397(7)
C6 C7 1.378(7)
C6 C10 1.480(8)
C7 C8 1.409(7)
C7 C17 1.518(7)
C8 C9 1.347(7)
C8 H8 0.9300
C10 C11 1.486(8)
C11 C12 1.369(7)
C11 C16 1.398(7)
C12 C13 1.391(7)
C12 H12 0.9300
C13 C14 1.389(8)
C13 H13 0.9300
C14 C15 1.382(7)
C15 C16 1.375(7)
C15 H15 0.9300
C16 H16 0.9300
C17 H17A 0.9600
C17 H17B 0.9600
C17 H17C 0.9600

loop_
_geom_torsion_atom_site_label_1
_geom_torsion_atom_site_label_2
_geom_torsion_atom_site_label_3
_geom_torsion_atom_site_label_4
_geom_torsion
C5 N1 C1 C2 0.3(10)
N1 C1 C2 C3 -0.9(11)
C1 C2 C3 C4 -0.2(9)
C2 C3 C4 C5 1.8(9)
C2 C3 C4 C9 -179.3(6)
C1 N1 C5 C6 -175.3(5)
C1 N1 C5 C4 1.4(8)
C3 C4 C5 N1 -2.5(8)
C9 C4 C5 N1 178.5(5)
C3 C4 C5 C6 174.2(5)
C9 C4 C5 C6 -4.7(8)
N1 C5 C6 C7 -179.0(5)
C4 C5 C6 C7 4.3(8)
N1 C5 C6 C10 -0.5(8)
C4 C5 C6 C10 -177.2(5)
C5 C6 C7 C8 -0.6(8)
C10 C6 C7 C8 -179.0(5)
C5 C6 C7 C17 -177.2(5)
C10 C6 C7 C17 4.3(8)
C6 C7 C8 C9 -2.6(9)
C17 C7 C8 C9 174.0(5)
C7 C8 C9 O1 178.4(5)
C7 C8 C9 C4 2.1(9)
C3 C4 C9 C8 -177.3(5)
C5 C4 C9 C8 1.6(8)
C3 C4 C9 O1 6.0(8)
C5 C4 C9 O1 -175.0(5)
C7 C6 C10 O2 88.4(7)
C5 C6 C10 O2 -90.1(7)
C7 C6 C10 C11 -88.1(7)
C5 C6 C10 C11 93.4(6)
O2 C10 C11 C12 -176.1(5)
C6 C10 C11 C12 0.5(8)
O2 C10 C11 C16 6.8(8)
C6 C10 C11 C16 -176.6(5)
C16 C11 C12 C13 2.1(8)
C10 C11 C12 C13 -175.1(5)
C11 C12 C13 C14 0.0(9)
C12 C13 C14 C15 -1.5(9)
C12 C13 C14 Cl1 177.1(4)
C13 C14 C15 C16 0.8(9)
Cl1 C14 C15 C16 -177.8(4)
C14 C15 C16 C11 1.4(8)
C12 C11 C16 C15 -2.8(8)
C10 C11 C16 C15 174.3(5)
